data_7110606
loop_
_publ_author_name
'Twamley, Brendan'
'Power, Philip P.'

_publ_section_title
;
 Characterization of 2,6-Trip2H3C6GaCl2, {2,6-Trip2H3C6InCl(\m-Cl)}2 and
 {2,6-Trip2H3C6GaCl(\m-OH)}2 (Trip = 2,4,6-triisopropylphenyl)
;
_journal_issue 18
_journal_name_full 'Chemical Communications'
_journal_page_first 1805
_journal_paper_doi 10.1039/a904212a
_journal_year 1999
_chemical_formula_sum 'C72 H98 Cl4 In2'
_chemical_formula_weight 1334.94
_chemical_name_common '[Bert*InCl2]2'
_chemical_name_systematic
; 
 ? 
;
_space_group_IT_number 64
_symmetry_cell_setting orthorhombic
_symmetry_space_group_name_Hall '-C 2ac 2'
_symmetry_space_group_name_H-M 'C m c a'
_atom_sites_solution_hydrogens geom
_atom_sites_solution_primary direct
_atom_sites_solution_secondary difmap
_audit_creation_method SHELXL-97
_cell_angle_alpha 90.00
_cell_angle_beta 90.00
_cell_angle_gamma 90.00
_cell_formula_units_Z 4
_cell_length_a 25.6540(13)
_cell_length_b 21.2270(11)
_cell_length_c 12.7609(6)
_cell_measurement_reflns_used 7840
_cell_measurement_temperature 299(2)
_cell_measurement_theta_max 31.5
_cell_measurement_theta_min 0
_cell_volume 6949.0(6)
_computing_cell_refinement 'Bruker SMART'
_computing_data_collection 'Bruker SMART'
_computing_data_reduction 'Bruker SHELXTL'
_computing_molecular_graphics 'Bruker SHELXTL'
_computing_publication_material 'Bruker SHELXTL'
_computing_structure_refinement 'Bruker SHELXTL'
_computing_structure_solution 'Bruker SHELXTL'
_diffrn_ambient_temperature 299(2)
_diffrn_measured_fraction_theta_full 0.995
_diffrn_measured_fraction_theta_max 0.995
_diffrn_measurement_device_type 'Bruker SMART 1000'
_diffrn_measurement_method 'phi and omega scans'
_diffrn_radiation_monochromator graphite
_diffrn_radiation_source 'sealed tube'
_diffrn_radiation_type MoK\a
_diffrn_radiation_wavelength 0.71073
_diffrn_reflns_av_R_equivalents 0.0875
_diffrn_reflns_av_sigmaI/netI 0.0639
_diffrn_reflns_limit_h_max 34
_diffrn_reflns_limit_h_min -34
_diffrn_reflns_limit_k_max 28
_diffrn_reflns_limit_k_min -24
_diffrn_reflns_limit_l_max 17
_diffrn_reflns_limit_l_min -15
_diffrn_reflns_number 29264
_diffrn_reflns_theta_full 29.00
_diffrn_reflns_theta_max 29.00
_diffrn_reflns_theta_min 1.92
_exptl_absorpt_coefficient_mu 0.855
_exptl_absorpt_correction_T_max 0.7834
_exptl_absorpt_correction_T_min 0.6278
_exptl_absorpt_correction_type empirical
_exptl_absorpt_process_details 'Blessing, R.H., Acta Cryst. (1995), A51, 33-38.'
_exptl_crystal_colour colorless
_exptl_crystal_density_diffrn 1.276
_exptl_crystal_density_method 'not measured'
_exptl_crystal_description cube
_exptl_crystal_F_000 2784
_exptl_crystal_size_max 0.60
_exptl_crystal_size_mid 0.30
_exptl_crystal_size_min 0.30
_refine_diff_density_max 0.711
_refine_diff_density_min -0.565
_refine_diff_density_rms 0.065
_refine_ls_extinction_method none
_refine_ls_goodness_of_fit_ref 1.058
_refine_ls_hydrogen_treatment mixed
_refine_ls_matrix_type full
_refine_ls_number_parameters 203
_refine_ls_number_reflns 4706
_refine_ls_number_restraints 0
_refine_ls_restrained_S_all 1.058
_refine_ls_R_factor_all 0.0876
_refine_ls_R_factor_gt 0.0418
_refine_ls_shift/su_max 0.014
_refine_ls_shift/su_mean 0.002
_refine_ls_structure_factor_coef Fsqd
_refine_ls_weighting_details 'calc w=1/[\s^2^(Fo^2^)+(0.0200P)^2^+0.0000P] where P=(Fo^2^+2Fc^2^)/3'
_refine_ls_weighting_scheme calc
_refine_ls_wR_factor_gt 0.0630
_refine_ls_wR_factor_ref 0.0691
_reflns_number_gt 2824
_reflns_number_total 4706
_reflns_threshold_expression >2sigma(I)
_cod_data_source_file 904212asup1.cif
_cod_data_source_block bt45
_cod_depositor_comments
;
The following automatic conversions were performed:

'_symmetry_cell_setting' value 'Orthorhombic' changed to
'orthorhombic' according to
/home/saulius/struct/CIF-dictionaries/cif_core.dic dictionary named
'cif_core.dic' version 2.4.2 from
2011-04-26.

'_exptl_absorpt_correction_type' value 'Empirical'
changed to 'empirical' according to
/home/saulius/struct/CIF-dictionaries/cif_core.dic dictionary named
'cif_core.dic' version 2.4.2 from 2011-04-26.

Automatic conversion script
Id: cif_fix_values 1891 2012-01-12 08:04:46Z andrius 
;
_cod_original_sg_symbol_H-M Cmca
_cod_database_code 7110606

loop_
_symmetry_equiv_pos_as_xyz
'x, y, z'
'-x, -y+1/2, z+1/2'
'-x, y+1/2, -z+1/2'
'x, -y, -z'
'x+1/2, y+1/2, z'
'-x+1/2, -y+1, z+1/2'
'-x+1/2, y+1, -z+1/2'
'x+1/2, -y+1/2, -z'
'-x, -y, -z'
'x, y-1/2, -z-1/2'
'x, -y-1/2, z-1/2'
'-x, y, z'
'-x+1/2, -y+1/2, -z'
'x+1/2, y, -z-1/2'
'x+1/2, -y, z-1/2'
'-x+1/2, y+1/2, z'

loop_
_atom_site_label
_atom_site_type_symbol
_atom_site_fract_x
_atom_site_fract_y
_atom_site_fract_z
_atom_site_U_iso_or_equiv
_atom_site_adp_type
_atom_site_occupancy
_atom_site_symmetry_multiplicity
_atom_site_calc_flag
_atom_site_refinement_flags
_atom_site_disorder_assembly
_atom_site_disorder_group
In1 In 0.5000 0.423705(14) 0.07607(2) 0.04205(9) Uani 1 2 d S . .
Cl1 Cl 0.56528(4) 0.5000 0.0000 0.0523(3) Uani 1 2 d S . .
Cl2 Cl 0.5000 0.34963(6) -0.05911(9) 0.0747(3) Uani 1 2 d S . .
C1 C 0.5000 0.40708(14) 0.2419(3) 0.0322(8) Uani 1 2 d S . .
C2 C 0.54755(9) 0.40156(11) 0.2949(2) 0.0362(6) Uani 1 1 d . . .
C3 C 0.54666(11) 0.39380(13) 0.4028(2) 0.0495(7) Uani 1 1 d . . .
H3A H 0.5779 0.3907 0.4395 0.059 Uiso 1 1 calc R . .
C4 C 0.5000 0.3906(2) 0.4564(3) 0.0600(12) Uani 1 2 d S . .
H4A H 0.5000 0.3864 0.5289 0.072 Uiso 1 2 calc SR . .
C13 C 0.59774(9) 0.39897(12) 0.2338(2) 0.0368(6) Uani 1 1 d . . .
C14 C 0.62962(10) 0.45185(13) 0.2254(2) 0.0456(7) Uani 1 1 d . A .
C15 C 0.67344(11) 0.44769(14) 0.1613(3) 0.0536(8) Uani 1 1 d . . .
H15A H 0.6947 0.4829 0.1545 0.064 Uiso 1 1 calc R . .
C16 C 0.68671(10) 0.39387(15) 0.1075(2) 0.0478(7) Uani 1 1 d . . .
C17 C 0.65574(11) 0.34130(14) 0.1222(2) 0.0490(7) Uani 1 1 d . . .
H17A H 0.6649 0.3039 0.0891 0.059 Uiso 1 1 calc R . .
C18 C 0.61160(9) 0.34240(12) 0.1845(2) 0.0412(6) Uani 1 1 d . . .
C19 C 0.58306(11) 0.28112(14) 0.2075(3) 0.0549(8) Uani 1 1 d . . .
H19A H 0.5475 0.2920 0.2291 0.066 Uiso 1 1 calc R . .
C20 C 0.60885(16) 0.24781(18) 0.2990(3) 0.0919(13) Uani 1 1 d . . .
H20A H 0.6112 0.2762 0.3575 0.138 Uiso 1 1 calc R . .
H20B H 0.6432 0.2344 0.2790 0.138 Uiso 1 1 calc R . .
H20C H 0.5884 0.2118 0.3185 0.138 Uiso 1 1 calc R . .
C21 C 0.57889(14) 0.23650(15) 0.1144(3) 0.0754(10) Uani 1 1 d . . .
H21A H 0.5605 0.1991 0.1351 0.113 Uiso 1 1 calc R . .
H21B H 0.6132 0.2253 0.0908 0.113 Uiso 1 1 calc R . .
H21C H 0.5603 0.2569 0.0586 0.113 Uiso 1 1 calc R . .
C22 C 0.73501(11) 0.39027(16) 0.0382(2) 0.0613(9) Uani 1 1 d . . .
H22A H 0.7467 0.4336 0.0257 0.074 Uiso 1 1 calc R . .
C23 C 0.77855(12) 0.3564(2) 0.0927(3) 0.0871(12) Uani 1 1 d . . .
H23A H 0.7854 0.3764 0.1588 0.131 Uiso 1 1 calc R . .
H23B H 0.8093 0.3579 0.0500 0.131 Uiso 1 1 calc R . .
H23C H 0.7688 0.3133 0.1043 0.131 Uiso 1 1 calc R . .
C24 C 0.72361(15) 0.3613(3) -0.0675(3) 0.1206(17) Uani 1 1 d . . .
H24A H 0.7549 0.3605 -0.1087 0.181 Uiso 1 1 calc R . .
H24B H 0.6976 0.3858 -0.1029 0.181 Uiso 1 1 calc R . .
H24C H 0.7111 0.3190 -0.0581 0.181 Uiso 1 1 calc R . .
C25 C 0.61931(13) 0.51199(16) 0.2899(4) 0.0788(12) Uani 1 1 d . . .
H25A H 0.5826 0.5116 0.3104 0.095 Uiso 0.380(9) 1 d P A 1
C26A C 0.6461(7) 0.5132(7) 0.3861(11) 0.098(5) Uani 0.380(9) 1 d P A 1
H26A H 0.6378 0.5514 0.4227 0.147 Uiso 0.380(9) 1 calc PR A 1
H26B H 0.6829 0.5114 0.3734 0.147 Uiso 0.380(9) 1 calc PR A 1
H26C H 0.6357 0.4777 0.4277 0.147 Uiso 0.380(9) 1 calc PR A 1
C27A C 0.6333(7) 0.5692(5) 0.2168(11) 0.120(6) Uani 0.380(9) 1 d P A 1
H27A H 0.6277 0.6079 0.2541 0.180 Uiso 0.380(9) 1 calc PR A 1
H27B H 0.6115 0.5683 0.1557 0.180 Uiso 0.380(9) 1 calc PR A 1
H27C H 0.6692 0.5664 0.1962 0.180 Uiso 0.380(9) 1 calc PR A 1
H25B H 0.5996 0.4933 0.3470 0.144 Uiso 0.620(9) 1 d P A 2
C26B C 0.6674(3) 0.5412(4) 0.3400(7) 0.086(3) Uani 0.620(9) 1 d P A 2
H26D H 0.6575 0.5781 0.3787 0.128 Uiso 0.620(9) 1 calc PR A 2
H26E H 0.6919 0.5526 0.2864 0.128 Uiso 0.620(9) 1 calc PR A 2
H26F H 0.6832 0.5113 0.3867 0.128 Uiso 0.620(9) 1 calc PR A 2
C27B C 0.5800(3) 0.5543(3) 0.2580(5) 0.086(3) Uani 0.620(9) 1 d P A 2
H27E H 0.5788 0.5893 0.3058 0.130 Uiso 0.620(9) 1 calc PR A 2
H27D H 0.5470 0.5332 0.2579 0.130 Uiso 0.620(9) 1 calc PR A 2
H27F H 0.5876 0.5694 0.1888 0.130 Uiso 0.620(9) 1 calc PR A 2

loop_
_atom_site_aniso_label
_atom_site_aniso_U_11
_atom_site_aniso_U_22
_atom_site_aniso_U_33
_atom_site_aniso_U_23
_atom_site_aniso_U_13
_atom_site_aniso_U_12
In1 0.04701(15) 0.04452(15) 0.03462(13) 0.00479(15) 0.000 0.000
Cl1 0.0398(5) 0.0636(7) 0.0536(6) 0.0197(5) 0.000 0.000
Cl2 0.1037(9) 0.0629(7) 0.0575(7) -0.0143(6) 0.000 0.000
C1 0.0374(19) 0.029(2) 0.0305(17) 0.0029(13) 0.000 0.000
C2 0.0374(14) 0.0305(14) 0.0408(15) 0.0020(10) -0.0051(12) -0.0015(11)
C3 0.0501(17) 0.0574(18) 0.0412(18) 0.0052(13) -0.0118(13) -0.0028(14)
C4 0.074(3) 0.075(3) 0.032(2) 0.0061(19) 0.000 0.000
C13 0.0306(13) 0.0398(15) 0.0399(15) 0.0042(11) -0.0082(12) 0.0003(12)
C14 0.0342(15) 0.0385(16) 0.0640(19) 0.0021(13) -0.0064(14) 0.0011(13)
C15 0.0413(16) 0.0440(18) 0.075(2) 0.0133(16) -0.0030(15) -0.0097(14)
C16 0.0361(15) 0.0549(19) 0.0524(18) 0.0087(14) -0.0030(12) -0.0035(14)
C17 0.0469(17) 0.0453(18) 0.0547(17) -0.0058(13) 0.0026(14) -0.0018(14)
C18 0.0359(15) 0.0389(16) 0.0488(16) 0.0019(12) -0.0059(12) -0.0067(13)
C19 0.0450(17) 0.0417(18) 0.078(2) -0.0063(16) 0.0087(16) -0.0060(14)
C20 0.137(4) 0.062(2) 0.076(3) 0.017(2) 0.000(2) -0.034(3)
C21 0.085(2) 0.045(2) 0.096(3) -0.0095(18) -0.019(2) -0.0062(18)
C22 0.0485(19) 0.069(2) 0.066(2) 0.0024(16) 0.0080(15) -0.0108(16)
C23 0.051(2) 0.126(4) 0.084(3) 0.001(2) 0.0122(19) 0.010(2)
C24 0.092(3) 0.206(5) 0.063(2) -0.014(3) 0.017(2) -0.038(3)
C25 0.050(2) 0.045(2) 0.142(4) -0.018(2) 0.003(2) -0.0002(17)
C26A 0.127(13) 0.078(10) 0.088(10) -0.025(7) -0.030(9) -0.004(8)
C27A 0.166(16) 0.045(6) 0.149(11) -0.011(7) -0.028(10) -0.004(8)
C26B 0.083(5) 0.077(6) 0.096(6) -0.030(5) -0.017(4) -0.010(4)
C27B 0.113(6) 0.059(4) 0.087(5) -0.034(3) -0.036(4) 0.031(4)

loop_
_atom_type_symbol
_atom_type_description
_atom_type_scat_dispersion_real
_atom_type_scat_dispersion_imag
_atom_type_scat_source
C C 0.0033 0.0016 'International Tables Vol C Tables 4.2.6.8 and 6.1.1.4'
H H 0.0000 0.0000 'International Tables Vol C Tables 4.2.6.8 and 6.1.1.4'
Cl Cl 0.1484 0.1585 'International Tables Vol C Tables 4.2.6.8 and 6.1.1.4'
In In -0.7276 1.3100 'International Tables Vol C Tables 4.2.6.8 and 6.1.1.4'

loop_
_geom_angle_atom_site_label_1
_geom_angle_atom_site_label_2
_geom_angle_atom_site_label_3
_geom_angle
_geom_angle_site_symmetry_1
_geom_angle_site_symmetry_3
C1 In1 Cl2 128.19(9) . .
C1 In1 Cl1 119.01(6) . .
Cl2 In1 Cl1 98.51(2) . .
C1 In1 Cl1 119.01(6) . 9_665
Cl2 In1 Cl1 98.51(2) . 9_665
Cl1 In1 Cl1 83.15(3) . 9_665
In1 Cl1 In1 96.85(3) . 9_665
C2 C1 C2 121.3(3) 12_655 .
C2 C1 In1 119.37(15) 12_655 .
C2 C1 In1 119.37(15) . .
C3 C2 C1 118.4(3) . .
C3 C2 C13 121.6(2) . .
C1 C2 C13 119.9(2) . .
C4 C3 C2 120.8(3) . .
C3 C4 C3 120.3(4) 12_655 .
C14 C13 C18 120.5(2) . .
C14 C13 C2 120.8(2) . .
C18 C13 C2 118.7(2) . .
C15 C14 C13 117.9(3) . .
C15 C14 C25 120.3(3) . .
C13 C14 C25 121.7(3) . .
C16 C15 C14 123.1(3) . .
C15 C16 C17 117.4(3) . .
C15 C16 C22 122.2(3) . .
C17 C16 C22 120.4(3) . .
C16 C17 C18 122.3(3) . .
C17 C18 C13 118.7(2) . .
C17 C18 C19 119.4(3) . .
C13 C18 C19 121.6(2) . .
C18 C19 C20 109.7(3) . .
C18 C19 C21 114.5(3) . .
C20 C19 C21 110.0(3) . .
C23 C22 C24 111.3(3) . .
C23 C22 C16 111.1(2) . .
C24 C22 C16 112.4(3) . .
C26A C25 C27B 126.0(7) . .
C26A C25 C26B 39.6(6) . .
C27B C25 C26B 116.2(5) . .
C26A C25 C14 113.4(6) . .
C27B C25 C14 119.8(4) . .
C26B C25 C14 115.0(4) . .
C26A C25 C27A 113.0(8) . .
C27B C25 C27A 60.0(6) . .
C26B C25 C27A 75.5(6) . .
C14 C25 C27A 106.5(6) . .

loop_
_geom_bond_atom_site_label_1
_geom_bond_atom_site_label_2
_geom_bond_distance
_geom_bond_site_symmetry_2
In1 C1 2.145(3) .
In1 Cl2 2.3341(12) .
In1 Cl1 2.5239(7) .
In1 Cl1 2.5239(7) 9_665
Cl1 In1 2.5239(7) 9_665
C1 C2 1.400(3) 12_655
C1 C2 1.400(3) .
C2 C3 1.387(4) .
C2 C13 1.506(4) .
C3 C4 1.380(3) .
C4 C3 1.380(3) 12_655
C13 C14 1.393(3) .
C13 C18 1.402(3) .
C14 C15 1.394(4) .
C14 C25 1.541(4) .
C15 C16 1.375(4) .
C16 C17 1.383(4) .
C16 C22 1.524(4) .
C17 C18 1.384(4) .
C18 C19 1.521(4) .
C19 C20 1.517(5) .
C19 C21 1.523(4) .
C22 C23 1.499(4) .
C22 C24 1.511(5) .
C25 C26A 1.406(13) .
C25 C27B 1.410(6) .
C25 C26B 1.523(8) .
C25 C27A 1.573(14) .
